data_7113758
loop_
_publ_author_name
'Gerrard, Lee A.'
'Weller, Mark T.'

_publ_section_title
;
 The first organically templated 1D lithioberyllofluoride chain,
 [LiBe2F7][C4N2H12][H2O]1.5
;
_journal_coden_ASTM CHCOFS
_journal_issue 6
_journal_name_full
;
 Chemical Communications (Cambridge, United Kingdom)
;
_journal_page_first 716
_journal_page_last 717
_journal_paper_doi 10.1039/b210894a
_journal_year 2003
_chemical_formula_sum 'C4 H15 Be2 F7 Li N2 O1.5'
_chemical_formula_weight 273.14
_chemical_name_common 'Piperazinium Lithium Heptafluorodiberyllium sesquihydrate'
_space_group_IT_number 2
_symmetry_cell_setting triclinic
_symmetry_space_group_name_Hall '-P 1'
_symmetry_space_group_name_H-M 'P -1'
_atom_sites_solution_hydrogens geom
_atom_sites_solution_primary direct
_atom_sites_solution_secondary difmap
_audit_conform_dict_location ftp://ftp.iucr.org/pub/cif_core.dic
_audit_conform_dict_name cif_core.dic
_audit_conform_dict_version 2.2
_audit_creation_date 2002-09-25T15:43:33-00:00
_audit_creation_method 'WinGX routine CIF_UPDATE'
_cell_angle_alpha 71.910(5)
_cell_angle_beta 76.832(5)
_cell_angle_gamma 81.816(5)
_cell_formula_units_Z 2
_cell_length_a 7.318(5)
_cell_length_b 8.138(5)
_cell_length_c 10.007(5)
_cell_measurement_reflns_used 2391
_cell_measurement_temperature 120(2)
_cell_measurement_theta_max 27.485
_cell_measurement_theta_min 2.91
_cell_volume 549.9(6)
_computing_cell_refinement
;
SCALEPACK (Otwinoski and Minor, 1997), COLLECT (Hooft, 1998)
;
_computing_data_collection 'Collect (Nonius BV, 1997-2000)'
_computing_data_reduction 'HKL Denzo and Scalepack (Otwinowski & Minor 1997)'
_computing_molecular_graphics 'ATOMS (Dowty, 1999)'
_computing_publication_material 'WINGX (Farrugia, 1998)'
_computing_structure_refinement 'SHELXL97 (Sheldrick, 1997)'
_computing_structure_solution 'SHELXS97 (Sheldrick, 1990)'
_diffrn_ambient_temperature 293(2)
_diffrn_measured_fraction_theta_full 0.991
_diffrn_measured_fraction_theta_max 0.991
_diffrn_measurement_device '95mm CCD camera on \k-goniostat'
_diffrn_measurement_device_type KappaCCD
_diffrn_measurement_method CCD
_diffrn_orient_matrix_type 'by Nonius Collect from scalepack cell'
_diffrn_orient_matrix_UB_11 0.768593E-1
_diffrn_orient_matrix_UB_12 0.965607E-1
_diffrn_orient_matrix_UB_13 -0.652477E-1
_diffrn_orient_matrix_UB_21 -0.443168E-1
_diffrn_orient_matrix_UB_22 -0.120083E-1
_diffrn_orient_matrix_UB_23 -0.837061E-1
_diffrn_orient_matrix_UB_31 -0.109291
_diffrn_orient_matrix_UB_32 0.85698E-1
_diffrn_orient_matrix_UB_33 0.149959E-1
_diffrn_radiation_monochromator graphite
_diffrn_radiation_type MoK\a
_diffrn_radiation_wavelength 0.71069
_diffrn_reflns_av_R_equivalents 0.055
_diffrn_reflns_av_unetI/netI 0.0334
_diffrn_reflns_limit_h_max 9
_diffrn_reflns_limit_h_min -9
_diffrn_reflns_limit_k_max 10
_diffrn_reflns_limit_k_min -10
_diffrn_reflns_limit_l_max 12
_diffrn_reflns_limit_l_min -12
_diffrn_reflns_number 11909
_diffrn_reflns_theta_full 27.46
_diffrn_reflns_theta_max 27.46
_diffrn_reflns_theta_min 3.25
_diffrn_standards_decay_% none
_exptl_absorpt_coefficient_mu 0.187
_exptl_absorpt_correction_T_max 1.09616
_exptl_absorpt_correction_T_min 0.89178
_exptl_absorpt_correction_type multi-scan
_exptl_absorpt_process_details 'SORTAV (Blessing, 1997)'
_exptl_crystal_colour Colourless
_exptl_crystal_density_diffrn 1.649
_exptl_crystal_density_method 'not measured'
_exptl_crystal_description Rod
_exptl_crystal_F_000 278
_exptl_crystal_size_max 0.12
_exptl_crystal_size_mid 0.04
_exptl_crystal_size_min 0.02
_refine_diff_density_max 0.613
_refine_diff_density_min -0.438
_refine_diff_density_rms 0.059
_refine_ls_extinction_coef 0.007(6)
_refine_ls_extinction_expression Fc^*^=kFc[1+0.001xFc^2^\l^3^/sin(2\q)]^-1/4^
_refine_ls_extinction_method SHELXL
_refine_ls_goodness_of_fit_ref 1.023
_refine_ls_hydrogen_treatment mixed
_refine_ls_matrix_type full
_refine_ls_number_parameters 212
_refine_ls_number_reflns 2493
_refine_ls_number_restraints 0
_refine_ls_restrained_S_all 1.023
_refine_ls_R_factor_all 0.0451
_refine_ls_R_factor_gt 0.0372
_refine_ls_shift/su_max 0
_refine_ls_shift/su_mean 0
_refine_ls_structure_factor_coef Fsqd
_refine_ls_weighting_details 'calc w=1/[\s^2^(Fo^2^)+(0.0540P)^2^+0.2874P] where P=(Fo^2^+2Fc^2^)/3'
_refine_ls_weighting_scheme calc
_refine_ls_wR_factor_gt 0.0979
_refine_ls_wR_factor_ref 0.1028
_reflns_number_gt 2163
_reflns_number_total 2493
_reflns_threshold_expression >2sigma(I)
_cod_duplicate_entry 7104008
_cod_data_source_file b210894a.txt
_cod_data_source_block s92
_cod_depositor_comments
;
The following automatic conversions were performed:

'_symmetry_cell_setting' value 'Triclinic' changed to 'triclinic'
according to
/usr/data/users/saulius/automatic-downloads/retrospective/RSC/lib/dictionaries/cif_core.dic
dictionary named 'cif_core.dic' version 2.4.2 from
2011-04-26.

'_exptl_absorpt_correction_type' value 'Multi-scan'
changed to 'multi-scan' according to
/usr/data/users/saulius/automatic-downloads/retrospective/RSC/lib/dictionaries/cif_core.dic
dictionary named 'cif_core.dic' version 2.4.2 from 2011-04-26.

Automatic conversion script
Id: cif_fix_values 2281 2013-09-26 08:29:07Z andrius 
;
_cod_original_sg_symbol_H-M P-1
_cod_original_formula_sum 'C4 H15 Be2 F7 Li N2 O1.50'
_cod_database_code 7113758

loop_
_symmetry_equiv_pos_as_xyz
'x, y, z'
'-x, -y, -z'

loop_
_atom_site_label
_atom_site_type_symbol
_atom_site_fract_x
_atom_site_fract_y
_atom_site_fract_z
_atom_site_U_iso_or_equiv
_atom_site_adp_type
_atom_site_occupancy
_atom_site_symmetry_multiplicity
_atom_site_calc_flag
_atom_site_refinement_flags
Be1 Be 0.6167(3) 0.7544(2) 0.3536(2) 0.0153(4) Uani 1 1 d .
Be2 Be 0.9397(3) 0.5067(2) 0.28752(19) 0.0150(4) Uani 1 1 d .
Li1 Li 0.7247(3) 0.4587(3) 0.5913(3) 0.0164(5) Uani 1 1 d .
F1 F 0.87641(12) 0.38806(11) 0.44050(9) 0.0165(2) Uani 1 1 d .
F2 F 0.93587(12) 0.40983(12) 0.17837(9) 0.0193(2) Uani 1 1 d .
F3 F 0.80175(13) 0.67792(12) 0.26290(10) 0.0235(2) Uani 1 1 d .
F4 F 0.85734(12) 0.44154(11) 0.73479(9) 0.0177(2) Uani 1 1 d .
F5 F 0.61903(13) 0.67569(11) 0.51351(9) 0.0195(2) Uani 1 1 d .
F6 F 0.44244(12) 0.70729(11) 0.31371(9) 0.0200(2) Uani 1 1 d .
F7 F 0.61980(13) 0.95240(11) 0.30962(10) 0.0202(2) Uani 1 1 d .
N1 N 0.83027(18) 0.05535(17) 0.44353(14) 0.0161(3) Uani 1 1 d .
C1 C 1.0121(2) 0.0160(2) 0.35039(16) 0.0172(3) Uani 1 1 d .
C2 C 0.8236(2) -0.0499(2) 0.59601(16) 0.0170(3) Uani 1 1 d .
N2 N 0.69238(17) 0.44372(16) 0.01286(13) 0.0151(3) Uani 1 1 d .
C3 C 0.5352(2) 0.3370(2) 0.10548(16) 0.0173(3) Uani 1 1 d .
C4 C 0.6278(2) 0.6316(2) -0.02844(17) 0.0184(3) Uani 1 1 d .
H1 H 0.736(3) 0.026(3) 0.413(2) 0.034(6) Uiso 1 1 d .
H2 H 0.823(3) 0.169(3) 0.435(2) 0.023(5) Uiso 1 1 d .
H3 H 1.016(3) -0.102(2) 0.3535(19) 0.016(4) Uiso 1 1 d .
H4 H 1.012(3) 0.091(3) 0.253(2) 0.022(5) Uiso 1 1 d .
H5 H 0.826(3) -0.168(3) 0.598(2) 0.022(5) Uiso 1 1 d .
H6 H 0.703(3) -0.020(3) 0.651(2) 0.024(5) Uiso 1 1 d .
H7 H 0.786(3) 0.425(3) 0.056(2) 0.025(5) Uiso 1 1 d .
H8 H 0.739(3) 0.410(2) -0.066(2) 0.021(5) Uiso 1 1 d .
H9 H 0.499(3) 0.376(2) 0.192(2) 0.019(4) Uiso 1 1 d .
H10 H 0.580(3) 0.222(3) 0.1264(19) 0.019(4) Uiso 1 1 d .
H11 H 0.734(3) 0.693(3) -0.093(2) 0.026(5) Uiso 1 1 d .
H12 H 0.592(3) 0.667(2) 0.060(2) 0.021(5) Uiso 1 1 d .
O1A O 1.0103(4) 0.9101(4) 0.0190(3) 0.0475(7) Uani 0.5 1 d P
O2A O 1.3293(2) -0.0539(2) 0.08337(15) 0.0540(5) Uani 1 1 d .

loop_
_atom_site_aniso_label
_atom_site_aniso_U_11
_atom_site_aniso_U_22
_atom_site_aniso_U_33
_atom_site_aniso_U_23
_atom_site_aniso_U_13
_atom_site_aniso_U_12
Be1 0.0147(9) 0.0150(9) 0.0175(9) -0.0049(7) -0.0054(7) -0.0012(7)
Be2 0.0147(9) 0.0172(9) 0.0136(8) -0.0047(7) -0.0032(6) -0.0013(7)
Li1 0.0171(12) 0.0163(12) 0.0173(12) -0.0064(10) -0.0037(9) -0.0018(9)
F1 0.0187(4) 0.0148(4) 0.0150(4) -0.0049(3) -0.0009(3) -0.0009(3)
F2 0.0192(5) 0.0241(5) 0.0196(4) -0.0111(4) -0.0087(3) 0.0011(3)
F3 0.0211(5) 0.0226(5) 0.0226(5) -0.0047(4) -0.0027(4) 0.0047(4)
F4 0.0158(4) 0.0245(5) 0.0149(4) -0.0064(3) -0.0036(3) -0.0054(3)
F5 0.0248(5) 0.0181(4) 0.0165(4) -0.0059(3) -0.0072(3) 0.0028(3)
F6 0.0189(5) 0.0211(5) 0.0210(4) -0.0019(4) -0.0084(3) -0.0072(3)
F7 0.0226(5) 0.0135(4) 0.0269(5) -0.0042(4) -0.0122(4) -0.0015(3)
N1 0.0137(6) 0.0151(6) 0.0212(6) -0.0064(5) -0.0057(5) -0.0002(5)
C1 0.0163(7) 0.0177(7) 0.0185(7) -0.0067(6) -0.0033(5) -0.0011(5)
C2 0.0143(7) 0.0171(7) 0.0198(7) -0.0062(6) -0.0021(5) -0.0018(5)
N2 0.0127(6) 0.0207(6) 0.0126(6) -0.0055(5) -0.0042(5) 0.0006(5)
C3 0.0178(7) 0.0167(7) 0.0160(7) -0.0012(6) -0.0048(6) -0.0025(6)
C4 0.0172(7) 0.0173(7) 0.0208(7) -0.0025(6) -0.0064(6) -0.0045(6)
O1A 0.0415(17) 0.0656(19) 0.0349(15) -0.0114(15) -0.0071(12) -0.0097(15)
O2A 0.0598(10) 0.0623(11) 0.0209(7) -0.0017(7) -0.0065(6) 0.0314(8)

loop_
_atom_type_symbol
_atom_type_description
_atom_type_scat_dispersion_real
_atom_type_scat_dispersion_imag
_atom_type_scat_source
C C 0.0033 0.0016 'International Tables Vol C Tables 4.2.6.8 and 6.1.1.4'
H H 0 0 'International Tables Vol C Tables 4.2.6.8 and 6.1.1.4'
Li Li -0.0003 0.0001 'International Tables Vol C Tables 4.2.6.8 and 6.1.1.4'
Be Be 0.0005 0.0002 'International Tables Vol C Tables 4.2.6.8 and 6.1.1.4'
N N 0.0061 0.0033 'International Tables Vol C Tables 4.2.6.8 and 6.1.1.4'
O O 0.0106 0.006 'International Tables Vol C Tables 4.2.6.8 and 6.1.1.4'
F F 0.0171 0.0103 'International Tables Vol C Tables 4.2.6.8 and 6.1.1.4'

loop_
_geom_angle_atom_site_label_1
_geom_angle_atom_site_label_2
_geom_angle_atom_site_label_3
_geom_angle
_geom_angle_site_symmetry_1
_geom_angle_site_symmetry_3
F5 Be1 F7 110.95(12) . .
F5 Be1 F6 111.71(12) . .
F7 Be1 F6 109.32(12) . .
F5 Be1 F3 108.78(12) . .
F7 Be1 F3 108.23(12) . .
F6 Be1 F3 107.74(13) . .
F5 Be1 Li1 30.71(7) . .
F7 Be1 Li1 135.99(11) . .
F6 Be1 Li1 107.55(11) . .
F3 Be1 Li1 82.04(10) . .
F5 Be1 Li1 86.44(9) . 2_666
F7 Be1 Li1 127.76(11) . 2_666
F6 Be1 Li1 26.19(7) . 2_666
F3 Be1 Li1 111.75(11) . 2_666
Li1 Be1 Li1 82.35(9) . 2_666
F2 Be2 F1 109.29(13) . .
F2 Be2 F4 108.42(12) . 2_766
F1 Be2 F4 111.07(12) . 2_766
F2 Be2 F3 110.43(12) . .
F1 Be2 F3 109.04(12) . .
F4 Be2 F3 108.58(13) 2_766 .
F2 Be2 Li1 130.66(11) . .
F1 Be2 Li1 29.98(7) . .
F4 Be2 Li1 112.92(10) 2_766 .
F3 Be2 Li1 80.72(9) . .
F2 Be2 Li1 128.06(11) . 2_766
F1 Be2 Li1 82.81(10) . 2_766
F4 Be2 Li1 29.42(7) 2_766 2_766
F3 Be2 Li1 112.44(11) . 2_766
Li1 Be2 Li1 84.43(9) . 2_766
F5 Li1 F6 115.41(14) . 2_666
F5 Li1 F1 106.71(13) . .
F6 Li1 F1 107.17(13) 2_666 .
F5 Li1 F4 115.26(13) . .
F6 Li1 F4 100.58(13) 2_666 .
F1 Li1 F4 111.52(14) . .
F5 Li1 Be1 25.27(6) . .
F6 Li1 Be1 118.63(12) 2_666 .
F1 Li1 Be1 82.27(10) . .
F4 Li1 Be1 132.86(12) . .
F5 Li1 Be2 82.86(10) . .
F6 Li1 Be2 124.40(12) 2_666 .
F1 Li1 Be2 24.55(6) . .
F4 Li1 Be2 118.79(12) . .
Be1 Li1 Be2 59.50(7) . .
F5 Li1 Be2 108.89(11) . 2_766
F6 Li1 Be2 122.14(12) 2_666 2_766
F1 Li1 Be2 93.10(11) . 2_766
F4 Li1 Be2 24.04(6) . 2_766
Be1 Li1 Be2 117.45(10) . 2_766
Be2 Li1 Be2 95.57(9) . 2_766
F5 Li1 Be1 99.45(11) . 2_666
F6 Li1 Be1 21.87(6) 2_666 2_666
F1 Li1 Be1 99.68(11) . 2_666
F4 Li1 Be1 122.12(12) . 2_666
Be1 Li1 Be1 97.65(9) . 2_666
Be2 Li1 Be1 109.88(9) . 2_666
Be2 Li1 Be1 143.99(10) 2_766 2_666
Be2 F1 Li1 125.47(12) . .
Be2 F3 Be1 136.81(11) . .
Be2 F4 Li1 126.54(11) 2_766 .
Be1 F5 Li1 124.02(11) . .
Be1 F6 Li1 131.94(12) . 2_666
C2 N1 C1 111.07(12) . .
N1 C1 C2 110.22(13) . 2_756
N1 C2 C1 110.03(12) . 2_756
C4 N2 C3 111.03(12) . .
N2 C3 C4 109.97(12) . 2_665
N2 C4 C3 110.54(12) . 2_665

loop_
_geom_bond_atom_site_label_1
_geom_bond_atom_site_label_2
_geom_bond_distance
_geom_bond_site_symmetry_2
Be1 F5 1.531(2) .
Be1 F7 1.535(2) .
Be1 F6 1.549(2) .
Be1 F3 1.611(2) .
Be1 Li1 2.972(3) .
Be1 Li1 3.093(3) 2_666
Be2 F2 1.539(2) .
Be2 F1 1.542(2) .
Be2 F4 1.550(2) 2_766
Be2 F3 1.588(2) .
Be2 Li1 3.022(3) .
Be2 Li1 3.058(3) 2_766
Li1 F5 1.831(3) .
Li1 F6 1.835(3) 2_666
Li1 F1 1.854(3) .
Li1 F4 1.869(3) .
Li1 Be2 3.058(3) 2_766
Li1 Be1 3.093(3) 2_666
F4 Be2 1.550(2) 2_766
F6 Li1 1.835(3) 2_666
N1 C2 1.494(2) .
N1 C1 1.497(2) .
C1 C2 1.513(2) 2_756
C2 C1 1.513(2) 2_756
N2 C4 1.491(2) .
N2 C3 1.4949(19) .
C3 C4 1.515(2) 2_665
C4 C3 1.515(2) 2_665
O1A O1A 1.388(7) 2_775
